data_2014997
loop_
_publ_author_name
'Zarychta, Bartosz'
'Piecyk-Mizga\/la, Anna'
'Daszkiewicz, Zdzis\/law'
'Zaleski, Jacek'

_publ_section_title
;
 <i>N</i>-Methyl-<i>N</i>-(2-nitrophenyl)nitramine and
 <i>N</i>-methyl-<i>N</i>-(3-nitrophenyl)nitramine
;
_journal_coeditor_code FR1523
_journal_issue 8
_journal_name_full 'Acta Crystallographica Section C'
_journal_page_first o515
_journal_page_last o517
_journal_paper_doi 10.1107/S010827010502158X
_journal_volume 61
_journal_year 2005
_chemical_formula_iupac 'C7 H7 N3 O4'
_chemical_formula_moiety 'C7 H7 N3 O4'
_chemical_formula_sum 'C7 H7 N3 O4'
_chemical_formula_weight 197.16
_chemical_name_common N-methyl-N-(2-nitrophenyl)nitramine
_chemical_name_systematic
;
N-methyl-N,2-dinitroaniline
;
_space_group_IT_number 14
_symmetry_cell_setting monoclinic
_symmetry_space_group_name_Hall '-P 2yn'
_symmetry_space_group_name_H-M 'P 1 21/n 1'
_atom_sites_solution_hydrogens geom
_atom_sites_solution_primary direct
_atom_sites_solution_secondary difmap
_audit_creation_method SHELXL-97
_cell_angle_alpha 90.00
_cell_angle_beta 90.814(8)
_cell_angle_gamma 90.00
_cell_formula_units_Z 4
_cell_length_a 7.0470(8)
_cell_length_b 14.4473(12)
_cell_length_c 8.1165(8)
_cell_measurement_reflns_used 5344
_cell_measurement_temperature 100.00(10)
_cell_measurement_theta_max 26.00
_cell_measurement_theta_min 3.22
_cell_volume 826.26(14)
_computing_cell_refinement 'CrysAlis RED (Oxford Diffraction, 2002)'
_computing_data_collection 'CrysAlis CCD (Oxford Diffraction, 2002)'
_computing_data_reduction 'CrysAlis RED'
_computing_molecular_graphics 'SHELXTL (Sheldrick, 1990)'
_computing_publication_material SHELXL97
_computing_structure_refinement 'SHELXL97 (Sheldrick, 1997)'
_computing_structure_solution 'SHELXS97 (Sheldrick, 1997)'
_diffrn_ambient_temperature 100.00(10)
_diffrn_detector_area_resol_mean '1024 x 1024 with blocks 2 x 2'
_diffrn_measured_fraction_theta_full 0.985
_diffrn_measured_fraction_theta_max 0.985
_diffrn_measurement_device_type 'Oxford Diffraction Xcalibur'
_diffrn_measurement_method '\w scan'
_diffrn_radiation_monochromator graphite
_diffrn_radiation_source 'fine-focus sealed tube'
_diffrn_radiation_type MoK\a
_diffrn_radiation_wavelength 0.71073
_diffrn_reflns_av_R_equivalents 0.0304
_diffrn_reflns_av_sigmaI/netI 0.0317
_diffrn_reflns_limit_h_max 8
_diffrn_reflns_limit_h_min -8
_diffrn_reflns_limit_k_max 11
_diffrn_reflns_limit_k_min -17
_diffrn_reflns_limit_l_max 10
_diffrn_reflns_limit_l_min -10
_diffrn_reflns_number 5344
_diffrn_reflns_theta_full 26.00
_diffrn_reflns_theta_max 26.00
_diffrn_reflns_theta_min 3.22
_diffrn_standards_decay_% 0
_diffrn_standards_interval_count 0
_diffrn_standards_interval_time 0
_diffrn_standards_number 0
_exptl_absorpt_coefficient_mu 0.132
_exptl_absorpt_correction_type none
_exptl_crystal_colour colourless
_exptl_crystal_density_diffrn 1.585
_exptl_crystal_density_method 'not measured'
_exptl_crystal_description irregular
_exptl_crystal_F_000 408
_exptl_crystal_size_max 0.2
_exptl_crystal_size_mid 0.2
_exptl_crystal_size_min 0.15
_refine_diff_density_max 0.243
_refine_diff_density_min -0.232
_refine_ls_extinction_coef 0.024(4)
_refine_ls_extinction_expression Fc^*^=kFc[1+0.001xFc^2^\l^3^/sin(2\q)]^-1/4^
_refine_ls_extinction_method SHELXL97
_refine_ls_goodness_of_fit_ref 1.045
_refine_ls_hydrogen_treatment refall
_refine_ls_matrix_type full
_refine_ls_number_parameters 156
_refine_ls_number_reflns 1591
_refine_ls_number_restraints 0
_refine_ls_restrained_S_all 1.045
_refine_ls_R_factor_all 0.0404
_refine_ls_R_factor_gt 0.0315
_refine_ls_shift/su_max 0.000
_refine_ls_shift/su_mean 0.000
_refine_ls_structure_factor_coef Fsqd
_refine_ls_weighting_details 'w=1/[\s^2^(Fo^2^)+(0.0566P)^2^] where P=(Fo^2^+2Fc^2^)/3'
_refine_ls_weighting_scheme calc
_refine_ls_wR_factor_gt 0.0856
_refine_ls_wR_factor_ref 0.0894
_reflns_number_gt 1294
_reflns_number_total 1591
_reflns_threshold_expression I>2\s(I)
_cod_data_source_file fr1523.cif
_cod_data_source_block I
_cod_original_sg_symbol_H-M 'P 21/n'
_cod_database_code 2014997
_cod_database_fobs_code 2014997

loop_
_symmetry_equiv_pos_as_xyz
'x, y, z'
'-x+1/2, y+1/2, -z+1/2'
'-x, -y, -z'
'x-1/2, -y-1/2, z-1/2'

loop_
_atom_site_label
_atom_site_fract_x
_atom_site_fract_y
_atom_site_fract_z
_atom_site_U_iso_or_equiv
_atom_site_adp_type
_atom_site_calc_flag
_atom_site_refinement_flags
_atom_site_occupancy
_atom_site_disorder_assembly
_atom_site_disorder_group
_atom_site_type_symbol
C1 0.22803(17) 0.60607(9) 0.36343(16) 0.0149(3) Uani d . 1 . . C
C2 0.25099(18) 0.50913(9) 0.36322(15) 0.0149(3) Uani d . 1 . . C
C3 0.26524(18) 0.46040(9) 0.50953(16) 0.0174(3) Uani d . 1 . . C
C4 0.25786(19) 0.50742(10) 0.65795(17) 0.0197(3) Uani d . 1 . . C
C5 0.23134(19) 0.60261(10) 0.65981(17) 0.0207(3) Uani d . 1 . . C
C6 0.21559(18) 0.65114(9) 0.51269(16) 0.0176(3) Uani d . 1 . . C
C11 0.0234(2) 0.67519(12) 0.1375(2) 0.0284(4) Uani d . 1 . . C
N7 0.20631(15) 0.66061(7) 0.21752(13) 0.0167(3) Uani d . 1 . . N
N8 0.36519(16) 0.68446(7) 0.13714(13) 0.0179(3) Uani d . 1 . . N
N12 0.25991(16) 0.45593(7) 0.20892(14) 0.0188(3) Uani d . 1 . . N
O9 0.51851(13) 0.67029(7) 0.20803(12) 0.0258(3) Uani d . 1 . . O
O10 0.34606(14) 0.72050(6) 0.00036(11) 0.0231(3) Uani d . 1 . . O
O13 0.24804(17) 0.37197(6) 0.21699(13) 0.0346(3) Uani d . 1 . . O
O14 0.27871(19) 0.49712(7) 0.07924(12) 0.0407(3) Uani d . 1 . . O
H3 0.285(2) 0.3931(10) 0.5033(17) 0.020(4) Uiso d . 1 . . H
H4 0.272(2) 0.4768(10) 0.756(2) 0.027(4) Uiso d . 1 . . H
H5 0.222(2) 0.6350(11) 0.761(2) 0.025(4) Uiso d . 1 . . H
H6 0.194(2) 0.7168(11) 0.5149(18) 0.024(4) Uiso d . 1 . . H
H11A -0.075(3) 0.6768(11) 0.222(2) 0.034(5) Uiso d . 1 . . H
H11B 0.003(3) 0.6254(14) 0.061(2) 0.052(6) Uiso d . 1 . . H
H11C 0.027(3) 0.7353(13) 0.082(2) 0.052(5) Uiso d . 1 . . H

loop_
_atom_site_aniso_label
_atom_site_aniso_U_11
_atom_site_aniso_U_22
_atom_site_aniso_U_33
_atom_site_aniso_U_12
_atom_site_aniso_U_13
_atom_site_aniso_U_23
C1 0.0122(6) 0.0149(6) 0.0177(7) -0.0018(5) -0.0001(5) 0.0014(5)
C2 0.0145(6) 0.0155(6) 0.0147(7) -0.0013(5) 0.0000(5) -0.0032(5)
C3 0.0159(7) 0.0154(6) 0.0208(7) -0.0015(5) -0.0006(5) 0.0009(5)
C4 0.0175(7) 0.0254(7) 0.0161(7) -0.0032(6) 0.0000(5) 0.0045(6)
C5 0.0181(7) 0.0257(7) 0.0184(7) -0.0027(6) 0.0014(6) -0.0069(6)
C6 0.0155(6) 0.0150(7) 0.0224(7) -0.0004(5) 0.0000(5) -0.0031(5)
C11 0.0199(8) 0.0355(9) 0.0295(9) -0.0012(7) -0.0071(7) 0.0122(7)
N7 0.0157(6) 0.0155(6) 0.0189(6) -0.0009(4) -0.0005(5) 0.0033(4)
N8 0.0210(6) 0.0141(5) 0.0185(6) -0.0006(4) -0.0005(5) 0.0006(4)
N12 0.0225(6) 0.0155(6) 0.0184(6) 0.0002(5) 0.0000(5) -0.0007(5)
O9 0.0163(5) 0.0310(6) 0.0299(6) -0.0012(4) -0.0024(4) 0.0103(4)
O10 0.0305(6) 0.0221(5) 0.0166(5) -0.0035(4) -0.0009(4) 0.0051(4)
O13 0.0660(8) 0.0123(5) 0.0255(6) 0.0006(5) -0.0008(5) -0.0030(4)
O14 0.0849(10) 0.0220(5) 0.0152(6) -0.0032(6) 0.0064(5) -0.0008(5)

loop_
_atom_type_symbol
_atom_type_description
_atom_type_scat_dispersion_real
_atom_type_scat_dispersion_imag
_atom_type_scat_source
C C 0.0033 0.0016 'International Tables Vol C Tables 4.2.6.8 and 6.1.1.4'
H H 0.0000 0.0000 'International Tables Vol C Tables 4.2.6.8 and 6.1.1.4'
N N 0.0061 0.0033 'International Tables Vol C Tables 4.2.6.8 and 6.1.1.4'
O O 0.0106 0.0060 'International Tables Vol C Tables 4.2.6.8 and 6.1.1.4'

loop_
_geom_angle_atom_site_label_1
_geom_angle_atom_site_label_2
_geom_angle_atom_site_label_3
_geom_angle
_geom_angle_publ_flag
C6 C1 C2 118.60(10) y
C6 C1 N7 117.40(10) y
C2 C1 N7 123.90(10) y
C3 C2 C1 120.80(10) y
C3 C2 N12 117.50(10) y
C1 C2 N12 121.80(10) y
C2 C3 C4 119.60(10) y
C2 C3 H3 117.9(8) ?
C4 C3 H3 122.5(8) ?
C3 C4 C5 120.20(10) y
C3 C4 H4 121.0(10) ?
C5 C4 H4 118.8(10) ?
C6 C5 C4 120.00(10) y
C6 C5 H5 119.3(9) ?
C4 C5 H5 120.7(9) ?
C1 C6 C5 120.80(10) y
C1 C6 H6 119.6(9) ?
C5 C6 H6 119.6(9) ?
N8 N7 C1 117.51(10) y
N8 N7 C11 119.01(11) y
C1 N7 C11 122.36(11) y
N7 C11 H11A 108.7(10) ?
N7 C11 H11B 107.8(12) ?
H11A C11 H11B 111.7(16) ?
N7 C11 H11C 108.0(11) ?
H11A C11 H11C 109.0(15) ?
H11B C11 H11C 111.6(14) ?
O10 N8 O9 125.05(11) ?
O10 N8 N7 117.58(11) ?
O9 N8 N7 117.35(11) ?
O13 N12 O14 122.79(12) ?
O13 N12 C2 118.08(11) ?
O14 N12 C2 119.13(10) ?

loop_
_geom_bond_atom_site_label_1
_geom_bond_atom_site_label_2
_geom_bond_site_symmetry_2
_geom_bond_distance
_geom_bond_publ_flag
C1 C6 . 1.379(2) ?
C1 C2 . 1.410(2) ?
C1 N7 . 1.429(2) ?
C2 C3 . 1.383(2) ?
C2 N12 . 1.4714(16) ?
C3 C4 . 1.385(2) ?
C3 H3 . 0.984(15) ?
C4 C5 . 1.388(2) ?
C4 H4 . 0.917(17) ?
C5 C6 . 1.388(2) ?
C5 H5 . 0.947(17) ?
C6 H6 . 0.960(15) ?
N7 N8 . 1.349(2) y
N7 C11 . 1.4500(18) ?
C11 H11A . 0.985(19) ?
C11 H11B . 0.96(2) ?
C11 H11C . 0.980(19) ?
N8 O10 . 1.2319(13) ?
N8 O9 . 1.2340(14) ?
N12 O13 . 1.2178(14) ?
N12 O14 . 1.2180(15) ?

loop_
_geom_hbond_atom_site_label_D
_geom_hbond_atom_site_label_H
_geom_hbond_atom_site_label_A
_geom_hbond_site_symmetry_A
_geom_hbond_distance_DH
_geom_hbond_distance_HA
_geom_hbond_distance_DA
_geom_hbond_angle_DHA
C5 H5 O10 1_556 0.95(2) 2.46(2) 3.336(2) 155.0(10)
C6 H6 O9 4_576 0.96(2) 2.59(2) 3.341(2) 135.0(10)
C4 H4 O9 3_666 0.92(2) 2.60(2) 3.195(2) 123.0(10)

loop_
_geom_torsion_atom_site_label_1
_geom_torsion_atom_site_label_2
_geom_torsion_atom_site_label_3
_geom_torsion_atom_site_label_4
_geom_torsion
_geom_torsion_publ_flag
C6 C1 C2 C3 -1.50(18) ?
N7 C1 C2 C3 -177.93(11) ?
C6 C1 C2 N12 178.23(11) ?
N7 C1 C2 N12 1.80(19) ?
C1 C2 C3 C4 -0.34(19) ?
N12 C2 C3 C4 179.92(11) ?
C2 C3 C4 C5 1.7(2) ?
C3 C4 C5 C6 -1.2(2) ?
C2 C1 C6 C5 2.02(19) ?
N7 C1 C6 C5 178.69(11) ?
C4 C5 C6 C1 -0.7(2) ?
C6 C1 N7 N8 101.40(10) y
C2 C1 N7 N8 -82.2(2) y
C6 C1 N7 C11 -90.85(16) ?
C2 C1 N7 C11 85.63(17) ?
C1 N7 N8 O10 170.44(10) ?
C11 N7 N8 O10 2.25(17) ?
C1 N7 N8 O9 -11.10(16) ?
C11 N7 N8 O9 -179.30(12) ?
C3 C2 N12 O13 11.8(2) y
C1 C2 N12 O13 -168.00(10) y
C3 C2 N12 O14 -168.20(10) y
C1 C2 N12 O14 12.0(2) y

loop_
_cod_related_entry_id
_cod_related_entry_database
_cod_related_entry_code
1 ChemSpider 21133764
